data_1558606
loop_
_publ_author_name
'Vinum, Morten Gotthold'
'Voigt, Laura'
'Hansen, Steen H.'
'Bell, Colby'
'Clark, Kensha Marie'
'Larsen, Ren\'e Wugt'
'Pedersen, Kasper S.'

_publ_section_title
;
 Ligand field-actuated redox-activity of acetylacetonate
;
_journal_issue 31
_journal_name_full 'Chemical Science'
_journal_page_first 8267
_journal_page_last 8272
_journal_paper_doi 10.1039/D0SC01836H
_journal_volume 11
_journal_year 2020
_chemical_formula_moiety 'C10 H14 Cr O4'
_chemical_formula_sum 'C10 H14 Cr O4'
_chemical_formula_weight 250.21
_space_group_crystal_system monoclinic
_space_group_IT_number 14
_space_group_name_Hall '-P 2yn'
_space_group_name_H-M_alt 'P 1 21/n 1'
_atom_sites_solution_hydrogens geom
_atom_sites_solution_primary iterative
_audit_creation_date 2019-11-19
_audit_creation_method
;
Olex2 1.2
(compiled May 18 2018 14:05:52 for OlexSys, GUI svn.r5506)
;
_audit_update_record
;
2020-01-01 deposited with the CCDC.	2020-07-16 downloaded from the CCDC.
;
_cell_angle_alpha 90
_cell_angle_beta 92.163(12)
_cell_angle_gamma 90
_cell_formula_units_Z 2
_cell_length_a 10.2476(13)
_cell_length_b 4.7011(6)
_cell_length_c 11.3501(15)
_cell_measurement_reflns_used 447
_cell_measurement_temperature 120.00(10)
_cell_measurement_theta_max 22.2720
_cell_measurement_theta_min 3.9720
_cell_volume 546.40(12)
_computing_cell_refinement 'CrysAlisPro 1.171.39.46 (Rigaku OD, 2018)'
_computing_data_collection 'CrysAlisPro 1.171.39.46 (Rigaku OD, 2018)'
_computing_data_reduction 'CrysAlisPro 1.171.39.46 (Rigaku OD, 2018)'
_computing_molecular_graphics 'Olex2 (Dolomanov et al., 2009)'
_computing_publication_material 'Olex2 (Dolomanov et al., 2009)'
_computing_structure_refinement 'ShelXL (Sheldrick, 2015)'
_computing_structure_solution 'olex2.solve (Bourhis et al., 2015)'
_diffrn_ambient_environment N~2~
_diffrn_ambient_temperature 120.00(10)
_diffrn_detector 'CCD plate'
_diffrn_detector_area_resol_mean 5.3073
_diffrn_detector_type Atlas
_diffrn_measured_fraction_theta_full 0.998
_diffrn_measured_fraction_theta_max 0.998
_diffrn_measurement_details
;
List of Runs (angles in degrees, time in seconds):

  # Type    Start    End  Width  t~exp~   \w     \q     \k     \f   Frames
#--------------------------------------------------------------------------
  1  \w    -82.00   4.00   1.00   61.45    --  -11.58 -57.00-120.00   86
  2  \w    -82.00  11.00   1.00   61.45    --  -11.58 -77.00 150.00   93
;
_diffrn_measurement_device 'four-circle diffractometer'
_diffrn_measurement_device_type 'SuperNova, Dual, Cu at home/near, Atlas'
_diffrn_measurement_method '\w scans'
_diffrn_orient_matrix_type 'CrysAlisPro convention (1999,Acta A55,543-557)'
_diffrn_orient_matrix_UB_11 -0.0345044000
_diffrn_orient_matrix_UB_12 0.0204751000
_diffrn_orient_matrix_UB_13 0.0523500000
_diffrn_orient_matrix_UB_21 0.0589697000
_diffrn_orient_matrix_UB_22 0.0395739000
_diffrn_orient_matrix_UB_23 0.0303733000
_diffrn_orient_matrix_UB_31 -0.0113208000
_diffrn_orient_matrix_UB_32 0.1441581000
_diffrn_orient_matrix_UB_33 -0.0157720000
_diffrn_radiation_monochromator mirror
_diffrn_radiation_probe x-ray
_diffrn_radiation_type MoK\a
_diffrn_radiation_wavelength 0.71073
_diffrn_reflns_av_R_equivalents 0.0636
_diffrn_reflns_av_unetI/netI 0.1181
_diffrn_reflns_Laue_measured_fraction_full 0.998
_diffrn_reflns_Laue_measured_fraction_max 0.998
_diffrn_reflns_limit_h_max 12
_diffrn_reflns_limit_h_min -12
_diffrn_reflns_limit_k_max 4
_diffrn_reflns_limit_k_min -5
_diffrn_reflns_limit_l_max 14
_diffrn_reflns_limit_l_min -10
_diffrn_reflns_number 2302
_diffrn_reflns_point_group_measured_fraction_full 0.998
_diffrn_reflns_point_group_measured_fraction_max 0.998
_diffrn_reflns_theta_full 25.242
_diffrn_reflns_theta_max 26.366
_diffrn_reflns_theta_min 3.593
_diffrn_source 'micro-focus sealed X-ray tube'
_diffrn_source_type 'SuperNova (Mo) X-ray Source'
_exptl_absorpt_coefficient_mu 1.037
_exptl_absorpt_correction_T_max 1.00000
_exptl_absorpt_correction_T_min 0.91128
_exptl_absorpt_correction_type multi-scan
_exptl_absorpt_process_details
;
CrysAlisPro 1.171.39.46 (Rigaku Oxford Diffraction, 2018)
Empirical absorption correction using spherical harmonics,
 implemented in SCALE3 ABSPACK scaling algorithm.
;
_exptl_crystal_colour 'clear orangish orange'
_exptl_crystal_colour_lustre clear
_exptl_crystal_colour_modifier orangish
_exptl_crystal_colour_primary orange
_exptl_crystal_density_diffrn 1.521
_exptl_crystal_description needle
_exptl_crystal_F_000 260
_exptl_crystal_size_max 0.116
_exptl_crystal_size_mid 0.034
_exptl_crystal_size_min 0.021
_refine_diff_density_max 0.538
_refine_diff_density_min -0.507
_refine_diff_density_rms 0.120
_refine_ls_extinction_method none
_refine_ls_goodness_of_fit_ref 1.073
_refine_ls_hydrogen_treatment constr
_refine_ls_matrix_type full
_refine_ls_number_parameters 72
_refine_ls_number_reflns 1114
_refine_ls_number_restraints 0
_refine_ls_restrained_S_all 1.073
_refine_ls_R_factor_all 0.1098
_refine_ls_R_factor_gt 0.0615
_refine_ls_shift/su_max 0.000
_refine_ls_shift/su_mean 0.000
_refine_ls_structure_factor_coef Fsqd
_refine_ls_weighting_details 'w=1/[\s^2^(Fo^2^)+(0.0205P)^2^+0.2877P] where P=(Fo^2^+2Fc^2^)/3'
_refine_ls_weighting_scheme calc
_refine_ls_wR_factor_gt 0.0948
_refine_ls_wR_factor_ref 0.1120
_reflns_Friedel_coverage 0.000
_reflns_number_gt 751
_reflns_number_total 1114
_reflns_threshold_expression 'I > 2\s(I)'
_cod_data_source_file d0sc01836h2.cif
_cod_data_source_block exp_1557_cr(acac)2
_cod_depositor_comments
;Adding full bibliography for 1558605--1558608.cif.

 Adding full bibliography for 1558605--1558608.cif.
;
_cod_database_code 1558606
_shelx_shelxl_version_number 2018/3
_chemical_oxdiff_formula 'Cr1 O4 C10 H14'
_shelx_space_group_comment
;
The symmetry employed for this shelxl refinement is uniquely defined
by the following loop, which should always be used as a source of
symmetry information in preference to the above space-group names.
They are only intended as comments.
;
_shelx_estimated_absorpt_t_max 0.979
_shelx_estimated_absorpt_t_min 0.889
_reflns_odcompleteness_completeness 99.68
_reflns_odcompleteness_iscentric 1
_reflns_odcompleteness_theta 26.32
_olex2_refinement_description
;
1. Fixed Uiso
 At 1.2 times of:
  All C(H) groups
 At 1.5 times of:
  All C(H,H,H) groups
2.a Aromatic/amide H refined with riding coordinates:
 C3(H3)
2.b Idealised Me refined as rotating group:
 C5(H5A,H5B,H5C), C1(H1A,H1B,H1C)
;
_olex2_submission_special_instructions 'No special instructions were received'
_oxdiff_exptl_absorpt_empirical_details
;
Empirical correction (ABSPACK) includes:
- Absorption correction using spherical harmonics
- Frame scaling
;
_oxdiff_exptl_absorpt_empirical_full_max 1.152
_oxdiff_exptl_absorpt_empirical_full_min 0.903

loop_
_space_group_symop_operation_xyz
'x, y, z'
'-x+1/2, y+1/2, -z+1/2'
'-x, -y, -z'
'x-1/2, -y-1/2, z-1/2'

loop_
_atom_site_label
_atom_site_type_symbol
_atom_site_fract_x
_atom_site_fract_y
_atom_site_fract_z
_atom_site_U_iso_or_equiv
_atom_site_adp_type
_atom_site_occupancy
_atom_site_site_symmetry_order
_atom_site_calc_flag
_atom_site_refinement_flags_posn
_atom_site_refinement_flags_adp
_atom_site_refinement_flags_occupancy
_atom_site_disorder_assembly
_atom_site_disorder_group
Cr1 Cr 0.000000 0.500000 0.500000 0.0149(3) Uani 1 2 d S T P . .
O1 O 0.0657(3) 0.2868(6) 0.3636(3) 0.0173(8) Uani 1 1 d . . . . .
O2 O 0.1657(3) 0.7181(6) 0.5107(3) 0.0154(7) Uani 1 1 d . . . . .
C3 C -0.1083(4) -0.0429(9) 0.3403(4) 0.0157(10) Uani 1 1 d . . . . .
H3 H -0.135752 -0.205315 0.299697 0.019 Uiso 1 1 calc R . . . .
C5 C -0.3202(4) -0.0752(9) 0.4413(4) 0.0197(11) Uani 1 1 d . . . . .
H5A H -0.309064 -0.224914 0.498314 0.029 Uiso 1 1 calc GR . . . .
H5B H -0.352291 -0.153615 0.367674 0.029 Uiso 1 1 calc GR . . . .
H5C H -0.381598 0.061439 0.468871 0.029 Uiso 1 1 calc GR . . . .
C2 C 0.0135(4) 0.0720(9) 0.3127(4) 0.0183(11) Uani 1 1 d . . . . .
C4 C -0.1916(4) 0.0676(8) 0.4242(4) 0.0138(10) Uani 1 1 d . . . . .
C1 C 0.0884(4) -0.0603(9) 0.2157(4) 0.0222(11) Uani 1 1 d . . . . .
H1A H 0.165489 0.049937 0.202892 0.033 Uiso 1 1 calc GR . . . .
H1B H 0.034753 -0.064734 0.144507 0.033 Uiso 1 1 calc GR . . . .
H1C H 0.112989 -0.250729 0.237506 0.033 Uiso 1 1 calc GR . . . .

loop_
_atom_site_aniso_label
_atom_site_aniso_U_11
_atom_site_aniso_U_22
_atom_site_aniso_U_33
_atom_site_aniso_U_23
_atom_site_aniso_U_13
_atom_site_aniso_U_12
Cr1 0.0134(5) 0.0145(5) 0.0171(6) -0.0036(5) 0.0047(4) -0.0008(5)
O1 0.0192(18) 0.0147(16) 0.0183(18) -0.0018(14) 0.0044(15) 0.0000(14)
O2 0.0119(17) 0.0159(16) 0.0189(18) -0.0006(14) 0.0053(14) -0.0024(13)
C3 0.017(2) 0.014(2) 0.016(2) -0.002(2) 0.000(2) 0.000(2)
C5 0.015(2) 0.023(3) 0.021(3) 0.001(2) 0.004(2) -0.0019(19)
C2 0.018(2) 0.024(3) 0.013(2) 0.003(2) 0.001(2) 0.003(2)
C4 0.015(2) 0.010(2) 0.016(2) 0.0059(18) -0.005(2) 0.0006(18)
C1 0.019(3) 0.023(3) 0.025(3) 0.002(2) 0.006(2) -0.001(2)

loop_
_atom_type_symbol
_atom_type_description
_atom_type_scat_dispersion_real
_atom_type_scat_dispersion_imag
_atom_type_scat_source
C C 0.0033 0.0016 'International Tables Vol C Tables 4.2.6.8 and 6.1.1.4'
H H 0.0000 0.0000 'International Tables Vol C Tables 4.2.6.8 and 6.1.1.4'
Cr Cr 0.3209 0.6236 'International Tables Vol C Tables 4.2.6.8 and 6.1.1.4'
O O 0.0106 0.0060 'International Tables Vol C Tables 4.2.6.8 and 6.1.1.4'

loop_
_geom_angle_atom_site_label_1
_geom_angle_atom_site_label_2
_geom_angle_atom_site_label_3
_geom_angle
_geom_angle_site_symmetry_1
_geom_angle_site_symmetry_3
_geom_angle_publ_flag
O1 Cr1 O1 180.0 . 3_566 ?
O2 Cr1 O1 89.65(11) 3_566 3_566 ?
O2 Cr1 O1 89.65(11) . . ?
O2 Cr1 O1 90.35(11) 3_566 . ?
O2 Cr1 O1 90.35(11) . 3_566 ?
O2 Cr1 O2 180.0 . 3_566 ?
C2 O1 Cr1 127.4(3) . . ?
C4 O2 Cr1 127.2(3) 3_566 . ?
C4 C3 C2 125.3(4) . . ?
O1 C2 C3 124.4(4) . . ?
O1 C2 C1 116.4(4) . . ?
C3 C2 C1 119.2(4) . . ?
O2 C4 C3 124.7(4) 3_566 . ?
O2 C4 C5 116.4(4) 3_566 . ?
C3 C4 C5 118.9(4) . . ?

loop_
_geom_bond_atom_site_label_1
_geom_bond_atom_site_label_2
_geom_bond_distance
_geom_bond_site_symmetry_2
_geom_bond_publ_flag
Cr1 O1 1.984(3) . ?
Cr1 O1 1.984(3) 3_566 ?
Cr1 O2 1.983(3) . ?
Cr1 O2 1.983(3) 3_566 ?
O1 C2 1.271(5) . ?
O2 C4 1.272(5) 3_566 ?
C3 C2 1.406(6) . ?
C3 C4 1.402(6) . ?
C5 C4 1.498(6) . ?
C2 C1 1.501(6) . ?
